data_4027935
loop_
_publ_author_name
'Jan V\'avra'
'Luk\'a\<s Severa'
'Ivana C\'isa\<rov\'a'
'Blanka Klepet\'a\<rov\'a'
'David \<Saman'
'Du\<san Koval'
'V\'aclav Ka\<si\<cka'
'Filip Tepl\'y'

_publ_section_title
;
 Search for Conglomerate in Set of [7]Helquat Salts: Multigram Resolution
 of Helicene-Viologen Hybrid by Preferential Crystallization
;
_journal_name_full 'Journal of Organic Chemistry'
_journal_page_first 1329
_journal_page_last 1342
_journal_paper_doi 10.1021/jo301615k
_journal_volume 78
_journal_year 2013
_chemical_absolute_configuration ad
_chemical_formula_moiety 'C30 H26 N2'
_chemical_formula_sum 'C30 H26 N2'
_chemical_formula_weight 414.55
_space_group_IT_number 29
_symmetry_cell_setting orthorhombic
_symmetry_space_group_name_Hall 'P 2c -2ac'
_symmetry_space_group_name_H-M 'P c a 21'
_atom_sites_solution_hydrogens geom
_atom_sites_solution_primary direct
_audit_creation_date 12-01-09
_audit_creation_method CRYSTALS_ver_14.05
_cell_angle_alpha 90
_cell_angle_beta 90
_cell_angle_gamma 90
_cell_formula_units_Z 4
_cell_length_a 12.2523(15)
_cell_length_b 39.556(6)
_cell_length_c 14.9678(13)
_cell_measurement_reflns_used 0
_cell_measurement_temperature 170
_cell_measurement_theta_max 0
_cell_measurement_theta_min 0
_cell_volume 7254.2(15)
_computing_cell_refinement 'CrysAlis RED, (Oxford Diffraction, 2002)'
_computing_data_collection 'Xcalibur, (Oxford Diffraction, 2002)'
_computing_data_reduction 'CrysAlis RED, (Oxford Diffraction, 2002)'
_computing_molecular_graphics 'CAMERON (Watkin et al., 1996)'
_computing_publication_material 'CRYSTALS (Betteridge et al., 2003)'
_computing_structure_refinement 'CRYSTALS (Betteridge et al., 2003)'
_computing_structure_solution 'Superflip (Palatinus & Chapuis, 2007)'
_diffrn_ambient_temperature 170
_diffrn_measured_fraction_theta_full 0.997
_diffrn_measured_fraction_theta_max 0.982
_diffrn_measurement_device Area
_diffrn_measurement_device_type 'Oxford Diffraction XCALIBUR'
_diffrn_measurement_method '\f & \w scans'
_diffrn_radiation_monochromator graphite
_diffrn_radiation_type 'Cu K\a'
_diffrn_radiation_wavelength 1.54184
_diffrn_reflns_av_R_equivalents 0.226
_diffrn_reflns_limit_h_max 15
_diffrn_reflns_limit_h_min 0
_diffrn_reflns_limit_k_max 48
_diffrn_reflns_limit_k_min 0
_diffrn_reflns_limit_l_max 18
_diffrn_reflns_limit_l_min -17
_diffrn_reflns_number 55773
_diffrn_reflns_theta_full 73.586
_diffrn_reflns_theta_max 75.862
_diffrn_reflns_theta_min 4.245
_diffrn_standards_number 0
_exptl_absorpt_coefficient_mu 0.169
_exptl_absorpt_correction_T_max 0.97
_exptl_absorpt_correction_T_min 0.97
_exptl_absorpt_correction_type numerical
_exptl_absorpt_process_details
; 
 Analytical Absorption (De Meulenaer & Tompa, 1965) 
;
_exptl_crystal_colour yellow
_exptl_crystal_density_diffrn 0.380
_exptl_crystal_description block
_exptl_crystal_F_000 880
_exptl_crystal_size_max 0.320
_exptl_crystal_size_mid 0.210
_exptl_crystal_size_min 0.180
_refine_diff_density_max 0.39
_refine_diff_density_min -0.43
_refine_ls_abs_structure_details 'Flack (1983), 0 Friedel-pairs'
_refine_ls_abs_structure_Flack -0.002(3)
_refine_ls_extinction_method none
_refine_ls_goodness_of_fit_ref 1.1139
_refine_ls_hydrogen_treatment none
_refine_ls_matrix_type full
_refine_ls_number_parameters 290
_refine_ls_number_reflns 4665
_refine_ls_number_restraints 1
_refine_ls_R_factor_all 0.1671
_refine_ls_R_factor_gt 0.1023
_refine_ls_shift/su_max 0.0024040
_refine_ls_shift/su_mean 0.2061255
_refine_ls_structure_factor_coef F
_refine_ls_weighting_details
;
 Method, part 1, Chebychev polynomial, (Watkin, 1994, Prince, 1982) 
 [weight] = 1.0/[A~0~*T~0~(x)+A~1~*T~1~(x) ... +A~n-1~]*T~n-1~(x)] 
 where A~i~ are the Chebychev coefficients listed below and x= Fcalc/Fmax 
 Method = Robust Weighting (Prince, 1982) 
 W = [weight] * [1-(deltaF/6*sigmaF)^2^]^2^ 
 A~i~ are: 
 24.7 -9.63 19.5 
;
_refine_ls_weighting_scheme calc
_refine_ls_wR_factor_all 0.1836
_refine_ls_wR_factor_gt 0.1174
_refine_ls_wR_factor_ref 0.1049
_reflns_limit_h_max 15
_reflns_limit_h_min 0
_reflns_limit_k_max 48
_reflns_limit_k_min 0
_reflns_limit_l_max 18
_reflns_limit_l_min -17
_reflns_number_gt 6592
_reflns_number_total 13995
_reflns_threshold_expression I>2.0\s(I)
_oxford_diffrn_Wilson_B_factor 4.04
_oxford_diffrn_Wilson_scale 0.30
_oxford_refine_ls_r_factor_ref 0.0865
_oxford_refine_ls_scale 1.633(3)
_oxford_reflns_number_all 13940
_oxford_reflns_threshold_expression_ref I>3.0\s(I)
_oxford_structure_analysis_title 'JV_1946 in P2(1)2(1)2'
_cod_data_source_file jo301615k_2_4-ClC6H4SO3.cif
_cod_data_source_block 1
_cod_original_cell_volume 7254.1(16)
_cod_original_sg_symbol_H-M 'P c a 21 '
_cod_database_code 4027935

loop_
_symmetry_equiv_pos_as_xyz
x,y,z
-x,-y,z+1/2
-x+1/2,y,z+1/2
x+1/2,-y,z

loop_
_atom_site_label
_atom_site_type_symbol
_atom_site_fract_x
_atom_site_fract_y
_atom_site_fract_z
_atom_site_U_iso_or_equiv
_atom_site_occupancy
_atom_site_adp_type
_atom_site_refinement_flags_posn
N12 N 0.0160(6) 0.5409(2) 0.5049(5) 0.0226 1.0000 Uani .
C13 C -0.0801(9) 0.5249(3) 0.4622(7) 0.0340 1.0000 Uani .
C14 C -0.1817(9) 0.5407(3) 0.4888(7) 0.0421 1.0000 Uani .
C15 C -0.1808(8) 0.5769(3) 0.4689(6) 0.0253 1.0000 Uani .
C16 C -0.2744(8) 0.5952(3) 0.4481(6) 0.0273 1.0000 Uani .
C17 C -0.2654(8) 0.6312(3) 0.4243(6) 0.0287 1.0000 Uani .
C18 C -0.1552(8) 0.6450(3) 0.4097(6) 0.0282 1.0000 Uani .
C19 C -0.0601(9) 0.6273(3) 0.4351(7) 0.0320 1.0000 Uani .
C20 C -0.0723(8) 0.5928(3) 0.4676(6) 0.0264 1.0000 Uani .
C21 C 0.0139(8) 0.5715(3) 0.5111(6) 0.0265 1.0000 Uani .
C22 C 0.0971(9) 0.5916(4) 0.5627(7) 0.0448 1.0000 Uani .
C23 C 0.0945(10) 0.6262(4) 0.5899(8) 0.0556 1.0000 Uani .
C24 C 0.1897(8) 0.6385(3) 0.6239(6) 0.0288 1.0000 Uani .
C25 C 0.2860(8) 0.6234(3) 0.6283(6) 0.0272 1.0000 Uani .
C26 C 0.2917(8) 0.5896(2) 0.6149(6) 0.0185 1.0000 Uani .
C27 C 0.1922(8) 0.5688(3) 0.5770(7) 0.0300 1.0000 Uani .
C28 C 0.1934(8) 0.5378(3) 0.5666(6) 0.0226 1.0000 Uani .
C29 C 0.1016(10) 0.5229(3) 0.5369(7) 0.0448 1.0000 Uani .
C30 C 0.0416(10) 0.6419(4) 0.4099(8) 0.0426 1.0000 Uani .
N31 N 0.0432(8) 0.6731(4) 0.4191(7) 0.0574 1.0000 Uani .
C32 C -0.0447(9) 0.6933(3) 0.4432(7) 0.0399 1.0000 Uani .
C33 C -0.1439(9) 0.6796(3) 0.3920(7) 0.0380 1.0000 Uani .
C34 C 0.1510(11) 0.6891(3) 0.4126(8) 0.0489 1.0000 Uani .
C35 C 0.2367(9) 0.6742(3) 0.3859(7) 0.0449 1.0000 Uani .
C36 C 0.2341(8) 0.6402(3) 0.3670(6) 0.0264 1.0000 Uani .
C37 C 0.1330(10) 0.6214(3) 0.3736(7) 0.0422 1.0000 Uani .
C38 C 0.1266(9) 0.5878(3) 0.3505(7) 0.0403 1.0000 Uani .
C39 C 0.2267(8) 0.5712(3) 0.3288(7) 0.0348 1.0000 Uani .
C40 C 0.3236(11) 0.5874(3) 0.3298(7) 0.0458 1.0000 Uani .
C41 C 0.3321(9) 0.6225(3) 0.3458(7) 0.0373 1.0000 Uani .
C42 C -0.3678(10) 0.6509(3) 0.4103(8) 0.0455 1.0000 Uani .
C43 C -0.3933(8) 0.5820(3) 0.4573(6) 0.0343 1.0000 Uani .
H132 H -0.0716 0.5271 0.3981 0.0382 1.0000 Uiso R
H131 H -0.0826 0.5015 0.4787 0.0382 1.0000 Uiso R
H141 H -0.1906 0.5375 0.5529 0.0435 1.0000 Uiso R
H142 H -0.2415 0.5300 0.4573 0.0434 1.0000 Uiso R
H231 H 0.0328 0.6395 0.5854 0.0572 1.0000 Uiso R
H241 H 0.1867 0.6598 0.6467 0.0342 1.0000 Uiso R
H251 H 0.3493 0.6358 0.6394 0.0323 1.0000 Uiso R
H261 H 0.3564 0.5782 0.6278 0.0254 1.0000 Uiso R
H291 H 0.0968 0.4995 0.5392 0.0413 1.0000 Uiso R
H341 H 0.1565 0.7117 0.4295 0.0559 1.0000 Uiso R
H351 H 0.3011 0.6862 0.3798 0.0543 1.0000 Uiso R
H381 H 0.0610 0.5767 0.3494 0.0491 1.0000 Uiso R
H391 H 0.2249 0.5486 0.3132 0.0471 1.0000 Uiso R
H401 H 0.3871 0.5751 0.3205 0.0493 1.0000 Uiso R
H411 H 0.3998 0.6334 0.3421 0.0446 1.0000 Uiso R
H421 H -0.3492 0.6735 0.3915 0.0653 1.0000 Uiso R
H423 H -0.4094 0.6521 0.4649 0.0651 1.0000 Uiso R
H422 H -0.4122 0.6404 0.3652 0.0654 1.0000 Uiso R
H431 H -0.4372 0.5907 0.4093 0.0501 1.0000 Uiso R
H433 H -0.4233 0.5893 0.5132 0.0503 1.0000 Uiso R
H432 H -0.3930 0.5580 0.4555 0.0503 1.0000 Uiso R
H281 H 0.2564 0.5252 0.5790 0.0330 1.0000 Uiso R
H321 H -0.0313 0.7161 0.4264 0.0466 1.0000 Uiso R
H322 H -0.0569 0.6925 0.5054 0.0466 1.0000 Uiso R
H331 H -0.2079 0.6911 0.4108 0.0459 1.0000 Uiso R
H332 H -0.1337 0.6829 0.3297 0.0459 1.0000 Uiso R

loop_
_atom_site_aniso_label
_atom_site_aniso_U_11
_atom_site_aniso_U_22
_atom_site_aniso_U_33
_atom_site_aniso_U_23
_atom_site_aniso_U_13
_atom_site_aniso_U_12
N12 0.019(5) 0.017(5) 0.032(5) -0.006(4) -0.006(4) 0.006(4)
C13 0.053(7) 0.020(6) 0.028(6) 0.002(5) -0.011(5) 0.015(6)
C14 0.036(7) 0.067(9) 0.023(6) 0.004(6) 0.010(5) -0.001(7)
C15 0.030(6) 0.030(6) 0.015(5) 0.002(5) 0.005(4) 0.012(5)
C16 0.027(6) 0.031(6) 0.023(5) 0.005(5) 0.005(4) 0.017(5)
C17 0.017(5) 0.044(7) 0.025(5) 0.000(5) -0.006(4) 0.012(5)
C18 0.031(6) 0.035(7) 0.019(5) 0.005(5) 0.004(4) 0.009(5)
C19 0.040(7) 0.030(6) 0.027(6) 0.023(5) -0.004(5) 0.004(6)
C20 0.020(5) 0.038(6) 0.021(5) -0.015(5) 0.000(4) 0.007(5)
C21 0.034(6) 0.028(7) 0.018(5) -0.003(5) -0.002(5) 0.003(5)
C22 0.028(6) 0.084(10) 0.023(6) -0.007(7) -0.001(5) 0.002(7)
C23 0.028(7) 0.081(11) 0.058(8) -0.014(8) 0.000(6) 0.025(7)
C24 0.023(6) 0.032(6) 0.031(6) 0.006(5) 0.003(5) -0.001(5)
C25 0.022(6) 0.039(7) 0.021(5) -0.005(5) -0.010(4) -0.008(5)
C26 0.027(6) 0.018(5) 0.011(4) -0.009(4) -0.001(4) 0.006(5)
C27 0.026(6) 0.037(7) 0.028(6) -0.002(5) 0.001(4) 0.014(6)
C28 0.019(5) 0.026(6) 0.022(5) 0.000(5) -0.005(4) 0.007(5)
C29 0.044(8) 0.053(9) 0.038(7) -0.010(6) 0.004(6) -0.025(7)
C30 0.048(8) 0.040(9) 0.040(7) 0.004(6) -0.001(6) 0.010(7)
N31 0.035(6) 0.093(11) 0.044(7) 0.005(6) 0.004(5) -0.003(7)
C32 0.047(7) 0.055(8) 0.017(5) 0.018(6) -0.003(5) -0.015(7)
C33 0.031(6) 0.057(8) 0.026(6) 0.014(6) -0.003(5) 0.014(6)
C34 0.064(9) 0.037(8) 0.045(8) -0.009(6) -0.005(7) 0.005(7)
C35 0.029(7) 0.064(9) 0.042(7) -0.002(7) 0.021(5) -0.006(7)
C36 0.031(6) 0.021(6) 0.027(6) 0.001(5) -0.002(5) 0.000(5)
C37 0.047(8) 0.050(8) 0.030(6) -0.002(6) -0.008(5) 0.013(7)
C38 0.033(6) 0.047(8) 0.041(7) -0.010(6) -0.011(5) -0.005(6)
C39 0.022(6) 0.043(7) 0.039(7) 0.000(6) 0.007(5) 0.004(6)
C40 0.060(9) 0.054(9) 0.023(6) -0.007(6) 0.014(6) 0.001(7)
C41 0.023(6) 0.051(8) 0.038(6) 0.009(6) 0.000(5) -0.011(6)
C42 0.055(8) 0.024(7) 0.058(8) 0.009(6) 0.006(6) -0.016(6)
C43 0.038(6) 0.043(7) 0.022(5) -0.019(5) 0.003(5) 0.001(6)

loop_
_atom_type_symbol
_atom_type_scat_dispersion_real
_atom_type_scat_dispersion_imag
_atom_type_scat_Cromer_Mann_a1
_atom_type_scat_Cromer_Mann_b1
_atom_type_scat_Cromer_Mann_a2
_atom_type_scat_Cromer_Mann_b2
_atom_type_scat_Cromer_Mann_a3
_atom_type_scat_Cromer_Mann_b3
_atom_type_scat_Cromer_Mann_a4
_atom_type_scat_Cromer_Mann_b4
_atom_type_scat_Cromer_Mann_c
_atom_type_scat_source
C 0.0181 0.0091 2.3100 20.8439 1.0200 10.2075 1.5886 0.5687 0.8650 51.6512 0.2156 'International Tables Vol C 4.2.6.8 and 6.1.1.4'
H 0.0000 0.0000 0.4930 10.5109 0.3229 26.1257 0.1402 3.1424 0.0408 57.7998 0.0030 'International Tables Vol C 4.2.6.8 and 6.1.1.4'
N 0.0311 0.0180 12.2126 0.0057 3.1322 9.8933 2.0125 28.9975 1.1663 0.5826 -11.5290 'International Tables Vol C 4.2.6.8 and 6.1.1.4'
O 0.0492 0.0322 3.0485 13.2771 2.2868 5.7011 1.5463 0.3239 0.8670 32.9089 0.2508 'International Tables Vol C 4.2.6.8 and 6.1.1.4'
S 0.3331 0.5567 6.9053 1.4679 5.2034 22.2151 1.4379 0.2536 1.5863 56.1720 0.8669 'International Tables Vol C 4.2.6.8 and 6.1.1.4'
Cl 0.3639 0.7018 11.4604 0.0104 7.1964 1.1662 6.2556 18.5194 1.6455 47.7784 -9.5574 'International Tables Vol C 4.2.6.8 and 6.1.1.4'

loop_
_geom_angle_atom_site_label_1
_geom_angle_atom_site_label_2
_geom_angle_atom_site_label_3
_geom_angle
_geom_angle_publ_flag
C13 N12 C21 116.2(9) yes
C13 N12 C29 122.8(9) yes
C21 N12 C29 120.9(9) yes
N12 C13 C14 112.3(9) yes
N12 C13 H132 107.6 no
C14 C13 H132 109.0 no
N12 C13 H131 109.1 no
C14 C13 H131 108.6 no
H132 C13 H131 110.2 no
C13 C14 C15 111.1(9) yes
C13 C14 H141 108.0 no
C15 C14 H141 109.2 no
C13 C14 H142 109.2 no
C15 C14 H142 109.5 no
H141 C14 H142 109.7 no
C14 C15 C16 123.3(10) yes
C14 C15 C20 115.3(9) yes
C16 C15 C20 121.3(10) yes
C15 C16 C17 119.8(9) yes
C15 C16 C43 125.4(10) yes
C17 C16 C43 114.5(8) yes
C16 C17 C18 117.5(9) yes
C16 C17 C42 118.5(9) yes
C18 C17 C42 123.9(10) yes
C17 C18 C19 122.3(10) yes
C17 C18 C33 118.7(10) yes
C19 C18 C33 117.0(10) yes
C18 C19 C20 118.0(9) yes
C18 C19 C30 116.8(10) yes
C20 C19 C30 123.9(10) yes
C15 C20 C19 119.9(9) yes
C15 C20 C21 113.0(9) yes
C19 C20 C21 126.8(9) yes
C20 C21 N12 122.9(10) yes
C20 C21 C22 113.7(9) yes
N12 C21 C22 123.5(10) yes
C21 C22 C23 129.6(11) yes
C21 C22 C27 106.5(11) yes
C23 C22 C27 123.8(10) yes
C22 C23 C24 115.5(11) yes
C22 C23 H231 123.1 no
C24 C23 H231 121.5 no
C23 C24 C25 128.5(11) yes
C23 C24 H241 115.9 no
C25 C24 H241 115.6 no
C24 C25 C26 118.8(10) yes
C24 C25 H251 121.1 no
C26 C25 H251 120.1 no
C25 C26 C27 121.8(9) yes
C25 C26 H261 119.2 no
C27 C26 H261 118.9 no
C26 C27 C22 110.0(9) yes
C26 C27 C28 123.5(9) yes
C22 C27 C28 126.3(11) yes
C27 C28 C29 117.8(11) yes
C27 C28 H281 120.9 no
C29 C28 H281 121.4 no
N12 C29 C28 122.2(11) yes
N12 C29 H291 119.2 no
C28 C29 H291 118.6 no
C19 C30 N31 112.7(11) yes
C19 C30 C37 122.4(12) yes
N31 C30 C37 124.9(12) yes
C30 N31 C32 126.2(11) yes
C30 N31 C34 115.9(12) yes
C32 N31 C34 117.6(12) yes
N31 C32 C33 106.2(10) yes
N31 C32 H321 110.2 no
C33 C32 H321 110.0 no
N31 C32 H322 110.9 no
C33 C32 H322 110.8 no
H321 C32 H322 108.8 no
C32 C33 C18 109.3(9) yes
C32 C33 H331 109.5 no
C18 C33 H331 109.5 no
C32 C33 H332 109.6 no
C18 C33 H332 109.5 no
H331 C33 H332 109.4 no
N31 C34 C35 124.2(13) yes
N31 C34 H341 117.5 no
C35 C34 H341 118.2 no
C34 C35 C36 120.1(12) yes
C34 C35 H351 119.7 no
C36 C35 H351 120.2 no
C35 C36 C37 120.6(10) yes
C35 C36 C41 120.4(10) yes
C37 C36 C41 118.8(10) yes
C30 C37 C36 112.8(11) yes
C30 C37 C38 125.2(12) yes
C36 C37 C38 121.9(11) yes
C37 C38 C39 116.9(11) yes
C37 C38 H381 121.0 no
C39 C38 H381 122.0 no
C38 C39 C40 122.2(12) yes
C38 C39 H391 118.8 no
C40 C39 H391 119.0 no
C39 C40 C41 122.4(12) yes
C39 C40 H401 118.8 no
C41 C40 H401 118.8 no
C36 C41 C40 117.3(10) yes
C36 C41 H411 122.2 no
C40 C41 H411 120.6 no
C17 C42 H421 109.1 no
C17 C42 H423 110.5 no
H421 C42 H423 109.2 no
C17 C42 H422 110.4 no
H421 C42 H422 109.2 no
H423 C42 H422 108.4 no
C16 C43 H431 109.9 no
C16 C43 H433 109.8 no
H431 C43 H433 109.4 no
C16 C43 H432 109.2 no
H431 C43 H432 109.6 no
H433 C43 H432 109.0 no

loop_
_geom_bond_atom_site_label_1
_geom_bond_atom_site_label_2
_geom_bond_distance
_geom_bond_publ_flag
N12 C13 1.483(13) yes
N12 C21 1.211(13) yes
N12 C29 1.356(15) yes
C13 C14 1.448(15) yes
C13 H132 0.969 no
C13 H131 0.961 no
C14 C15 1.462(16) yes
C14 H141 0.974 no
C14 H142 0.967 no
C15 C16 1.390(14) yes
C15 C20 1.471(14) yes
C16 C17 1.475(15) yes
C16 C43 1.553(14) yes
C17 C18 1.472(15) yes
C17 C42 1.491(16) yes
C18 C19 1.412(14) yes
C18 C33 1.399(15) yes
C19 C20 1.458(14) yes
C19 C30 1.424(16) yes
C20 C21 1.500(14) yes
C21 C22 1.507(15) yes
C22 C23 1.428(19) yes
C22 C27 1.488(16) yes
C23 C24 1.362(16) yes
C23 H231 0.925 no
C24 C25 1.323(14) yes
C24 H241 0.910 no
C25 C26 1.357(13) yes
C25 H251 0.932 no
C26 C27 1.575(14) yes
C26 H261 0.931 no
C27 C28 1.236(14) yes
C28 C29 1.345(15) yes
C28 H281 0.938 no
C29 H291 0.928 no
C30 N31 1.241(16) yes
C30 C37 1.486(17) yes
N31 C32 1.391(16) yes
N31 C34 1.469(16) yes
C32 C33 1.536(15) yes
C32 H321 0.950 no
C32 H322 0.944 no
C33 H331 0.950 no
C33 H332 0.949 no
C34 C35 1.269(16) yes
C34 H341 0.930 no
C35 C36 1.373(15) yes
C35 H351 0.926 no
C36 C37 1.450(16) yes
C36 C41 1.425(15) yes
C37 C38 1.375(15) yes
C38 C39 1.429(15) yes
C38 H381 0.915 no
C39 C40 1.351(15) yes
C39 H391 0.922 no
C40 C41 1.413(16) yes
C40 H401 0.929 no
C41 H411 0.936 no
C42 H421 0.962 no
C42 H423 0.964 no
C42 H422 0.962 no
C43 H431 0.961 no
C43 H433 0.957 no
C43 H432 0.952 no
